data_4022706
loop_
_publ_author_name
'Masahiko Shibahara'
'Motonori Watanabe'
'Tetsuo Iwanaga'
'Keiko Ideta'
'Teruo Shinmyozu'

_publ_section_title
;
 Synthesis, Structure, and Transannular \p-\p Interaction
 of Multilayered [3.3]Metacyclophanes
;
_journal_name_full 'Journal of Organic Chemistry'
_journal_page_first 2865
_journal_page_last 2877
_journal_paper_doi 10.1021/jo062220m
_journal_volume 72
_journal_year 2007
_chemical_formula_moiety 'C30 H34 '
_chemical_formula_sum 'C30 H34'
_chemical_formula_weight 394.60
_space_group_IT_number 14
_symmetry_cell_setting monoclinic
_symmetry_Int_Tables_number 14
_symmetry_space_group_name_Hall '-P 2yab'
_symmetry_space_group_name_H-M 'P 1 21/a 1'
_audit_creation_date 'Tue Oct  5 11:13:34 2004'
_audit_creation_method 'by teXsan'
_cell_angle_alpha 90
_cell_angle_beta 112.8119(8)
_cell_angle_gamma 90
_cell_formula_units_Z 2
_cell_length_a 7.8209(3)
_cell_length_b 16.5040(7)
_cell_length_c 9.1190(3)
_cell_measurement_reflns_used 10173
_cell_measurement_temperature 113.2
_cell_measurement_theta_max 27.4
_cell_measurement_theta_min 2.4
_cell_volume 1084.98(7)
_computing_cell_refinement PROCESS-AUTO
_computing_data_collection PROCESS-AUTO
_computing_data_reduction 'teXsan Ver. 1.11'
_computing_publication_material 'teXsan Ver. 1.11'
_computing_structure_refinement 'teXsan Ver. 1.10'
_computing_structure_solution SIR97
_diffrn_detector_area_resol_mean 10.00
_diffrn_measured_fraction_theta_full 0.9911
_diffrn_measured_fraction_theta_max 0.9911
_diffrn_measurement_device_type 'Rigaku RAXIS-RAPID Imaging Plate'
_diffrn_measurement_method \w
_diffrn_radiation_type 'Mo K\a'
_diffrn_radiation_wavelength 0.7107
_diffrn_reflns_av_R_equivalents 0.026
_diffrn_reflns_limit_h_max 10
_diffrn_reflns_limit_h_min 0
_diffrn_reflns_limit_k_max 21
_diffrn_reflns_limit_k_min 0
_diffrn_reflns_limit_l_max 10
_diffrn_reflns_limit_l_min -11
_diffrn_reflns_number 9425
_diffrn_reflns_theta_full 27.38
_diffrn_reflns_theta_max 27.38
_exptl_absorpt_coefficient_mu 0.067
_exptl_absorpt_correction_T_max 0.986
_exptl_absorpt_correction_T_min 0.761
_exptl_absorpt_correction_type multi-scan
_exptl_absorpt_process_details '(Higashi, 1995)'
_exptl_crystal_colour colorless
_exptl_crystal_density_diffrn 1.208
_exptl_crystal_density_method 'not measured'
_exptl_crystal_description prism
_exptl_crystal_size_max 0.460
_exptl_crystal_size_mid 0.430
_exptl_crystal_size_min 0.210
_refine_diff_density_max 0.18
_refine_diff_density_min -0.17
_refine_ls_extinction_method none
_refine_ls_goodness_of_fit_ref 1.682
_refine_ls_hydrogen_treatment noref
_refine_ls_number_parameters 136
_refine_ls_number_reflns 2445
_refine_ls_R_factor_gt 0.0435
_refine_ls_shift/su_max 0.0003
_refine_ls_structure_factor_coef Fsqd
_refine_ls_weighting_details 'w = 1/[\s^2^(Fo^2^) + (0.05000(Max(Fo^2^,0) + 2Fc^2^)/3)^2^]'
_refine_ls_weighting_scheme calc
_refine_ls_wR_factor_ref 0.1235
_reflns_number_gt 2088
_reflns_number_total 2445
_reflns_threshold_expression F^2^>2.0\s(F^2^)
_cod_data_source_file jo062220msi20061026_030156.cif
_cod_data_source_block a
_cod_original_sg_symbol_H-M 'P 21/a'
_cod_original_formula_sum 'C30 H34 '
_cod_database_code 4022706

loop_
_symmetry_equiv_pos_as_xyz
x,y,z
1/2-x,1/2+y,-z
-x,-y,-z
1/2+x,1/2-y,z

loop_
_atom_site_label
_atom_site_type_symbol
_atom_site_fract_x
_atom_site_fract_y
_atom_site_fract_z
_atom_site_U_iso_or_equiv
_atom_site_adp_type
_atom_site_occupancy
_atom_site_calc_flag
C(1) C 0.4452(1) 0.07786(6) 0.5033(1) 0.0160(3) Uani 1.00 d
C(2) C 0.3873(1) 0.03883(7) 0.3561(1) 0.0154(3) Uani 1.00 d
C(3) C 0.2724(2) 0.08535(7) 0.2067(1) 0.0211(3) Uani 1.00 d
C(4) C 0.3735(2) 0.11363(7) 0.1003(1) 0.0234(3) Uani 1.00 d
C(5) C 0.5038(2) 0.18653(7) 0.1606(1) 0.0229(3) Uani 1.00 d
C(6) C 0.6782(2) 0.16803(6) 0.3050(1) 0.0184(3) Uani 1.00 d
C(7) C 0.8127(2) 0.11598(7) 0.2926(1) 0.0204(3) Uani 1.00 d
C(8) C 0.9649(2) 0.09397(7) 0.4271(1) 0.0218(3) Uani 1.00 d
C(9) C 0.9817(2) 0.12137(7) 0.5757(1) 0.0211(3) Uani 1.00 d
C(10) C 0.8489(2) 0.17281(6) 0.5918(1) 0.0188(3) Uani 1.00 d
C(11) C 0.7023(2) 0.19816(6) 0.4539(1) 0.0184(3) Uani 1.00 d
C(12) C 0.8564(2) 0.19652(7) 0.7541(1) 0.0234(3) Uani 1.00 d
C(13) C 0.8258(2) 0.12579(7) 0.8512(1) 0.0232(3) Uani 1.00 d
C(14) C 0.6263(2) 0.09246(7) 0.7970(1) 0.0208(3) Uani 1.00 d
C(15) C 0.5592(1) 0.04213(6) 0.6464(1) 0.0158(3) Uani 1.00 d
H(1) H 0.4038 0.1330 0.5056 0.0310 Uiso 1.00 calc
H(2) H 0.2201 0.1309 0.2254 0.0310 Uiso 1.00 calc
H(3) H 0.1714 0.0540 0.1438 0.0310 Uiso 1.00 calc
H(4) H 0.2780 0.1266 -0.0065 0.0310 Uiso 1.00 calc
H(5) H 0.4339 0.0684 0.0740 0.0310 Uiso 1.00 calc
H(6) H 0.5372 0.2062 0.0726 0.0310 Uiso 1.00 calc
H(7) H 0.4263 0.2327 0.1745 0.0310 Uiso 1.00 calc
H(8) H 0.7914 0.0892 0.1893 0.0310 Uiso 1.00 calc
H(9) H 1.0471 0.0591 0.4107 0.0310 Uiso 1.00 calc
H(10) H 1.0801 0.1053 0.6727 0.0310 Uiso 1.00 calc
H(11) H 0.6182 0.2370 0.4663 0.0310 Uiso 1.00 calc
H(12) H 0.7570 0.2409 0.7420 0.0310 Uiso 1.00 calc
H(13) H 0.9675 0.2189 0.8080 0.0310 Uiso 1.00 calc
H(14) H 0.9156 0.0811 0.8559 0.0310 Uiso 1.00 calc
H(15) H 0.8720 0.1430 0.9672 0.0310 Uiso 1.00 calc
H(16) H 0.6225 0.0604 0.8897 0.0310 Uiso 1.00 calc
H(17) H 0.5526 0.1348 0.7929 0.0310 Uiso 1.00 calc

loop_
_atom_site_aniso_label
_atom_site_aniso_U_11
_atom_site_aniso_U_22
_atom_site_aniso_U_33
_atom_site_aniso_U_12
_atom_site_aniso_U_13
_atom_site_aniso_U_23
C(1) 0.0148(5) 0.0156(5) 0.0192(5) 0.0001(4) 0.0084(4) 0.0004(4)
C(2) 0.0118(5) 0.0201(5) 0.0149(5) -0.0001(4) 0.0058(4) 0.0018(4)
C(3) 0.0181(6) 0.0243(6) 0.0174(5) 0.0023(4) 0.0032(4) 0.0038(4)
C(4) 0.0270(6) 0.0269(6) 0.0140(5) 0.0015(5) 0.0053(4) 0.0039(4)
C(5) 0.0271(6) 0.0219(6) 0.0186(6) 0.0021(5) 0.0075(5) 0.0074(4)
C(6) 0.0220(6) 0.0152(5) 0.0187(5) -0.0026(4) 0.0087(4) 0.0035(4)
C(7) 0.0262(6) 0.0188(5) 0.0202(6) -0.0023(4) 0.0134(5) -0.0003(4)
C(8) 0.0213(6) 0.0194(6) 0.0288(6) 0.0000(4) 0.0143(5) 0.0009(4)
C(9) 0.0187(6) 0.0203(6) 0.0224(6) -0.0032(4) 0.0060(4) 0.0022(4)
C(10) 0.0221(6) 0.0155(5) 0.0193(5) -0.0062(4) 0.0084(4) -0.0013(4)
C(11) 0.0219(6) 0.0138(5) 0.0220(6) -0.0009(4) 0.0113(5) 0.0013(4)
C(12) 0.0284(6) 0.0215(6) 0.0196(6) -0.0078(5) 0.0085(5) -0.0046(4)
C(13) 0.0265(6) 0.0256(6) 0.0149(5) -0.0065(5) 0.0052(5) -0.0023(4)
C(14) 0.0243(6) 0.0224(6) 0.0167(5) -0.0029(5) 0.0091(5) -0.0049(4)
C(15) 0.0143(5) 0.0199(5) 0.0147(5) -0.0030(4) 0.0071(4) -0.0022(4)

loop_
_atom_type_symbol
_atom_type_description
_atom_type_scat_dispersion_real
_atom_type_scat_dispersion_imag
_atom_type_scat_source
C C 0.003 0.002
;International Tables for Crystallography
(1992, Vol. C, Tables 4.2.6.8 and 6.1.1.1)
;
H H 0.000 0.000
;International Tables for Crystallography
(1992, Vol. C, Table 6.1.1.2)
;

loop_
_geom_angle_atom_site_label_1
_geom_angle_atom_site_label_2
_geom_angle_atom_site_label_3
_geom_angle
_geom_angle_site_symmetry_1
_geom_angle_site_symmetry_3
_geom_angle_publ_flag
C(2) C(1) C(15) 123.77(10) . . yes
C(1) C(2) C(3) 119.22(10) . . yes
C(1) C(2) C(15) 117.86(10) . 3_656 yes
C(3) C(2) C(15) 122.92(10) . 3_656 yes
C(2) C(3) C(4) 116.65(9) . . yes
C(3) C(4) C(5) 116.31(9) . . yes
C(4) C(5) C(6) 113.75(9) . . yes
C(5) C(6) C(7) 120.4(1) . . yes
C(5) C(6) C(11) 120.8(1) . . yes
C(7) C(6) C(11) 118.6(1) . . yes
C(6) C(7) C(8) 120.4(1) . . yes
C(7) C(8) C(9) 120.2(1) . . yes
C(8) C(9) C(10) 120.7(1) . . yes
C(9) C(10) C(11) 118.2(1) . . yes
C(9) C(10) C(12) 120.92(10) . . yes
C(11) C(10) C(12) 120.7(1) . . yes
C(6) C(11) C(10) 121.69(10) . . yes
C(10) C(12) C(13) 114.32(9) . . yes
C(12) C(13) C(14) 116.71(10) . . yes
C(13) C(14) C(15) 115.96(9) . . yes
C(1) C(15) C(2) 118.32(10) . 3_656 yes
C(1) C(15) C(14) 119.20(10) . . yes
C(2) C(15) C(14) 122.45(10) 3_656 . yes

loop_
_geom_bond_atom_site_label_1
_geom_bond_atom_site_label_2
_geom_bond_distance
_geom_bond_site_symmetry_2
_geom_bond_publ_flag
C(1) C(2) 1.396(1) . yes
C(1) C(15) 1.394(2) . yes
C(2) C(3) 1.518(1) . yes
C(2) C(15) 1.403(2) 3_656 yes
C(3) C(4) 1.542(2) . yes
C(4) C(5) 1.534(2) . yes
C(5) C(6) 1.515(2) . yes
C(6) C(7) 1.396(2) . yes
C(6) C(11) 1.388(2) . yes
C(7) C(8) 1.386(2) . yes
C(8) C(9) 1.386(2) . yes
C(9) C(10) 1.393(2) . yes
C(10) C(11) 1.398(2) . yes
C(10) C(12) 1.510(2) . yes
C(12) C(13) 1.539(2) . yes
C(13) C(14) 1.544(2) . yes
C(14) C(15) 1.514(1) . yes

loop_
_geom_contact_atom_site_label_1
_geom_contact_atom_site_label_2
_geom_contact_distance
_geom_contact_site_symmetry_2
C(1) C(8) 3.556(2) 1_455
C(8) C(8) 3.335(2) 3_756
C(8) C(9) 3.580(2) 3_756

loop_
_geom_torsion_atom_site_label_1
_geom_torsion_atom_site_label_2
_geom_torsion_atom_site_label_3
_geom_torsion_atom_site_label_4
_geom_torsion
_geom_torsion_site_symmetry_3
_geom_torsion_site_symmetry_4
_geom_torsion_publ_flag
C(1) C(2) C(3) C(4) 104.2(1) . . yes
C(1) C(2) C(15) C(14) 175.07(9) 3_656 3_656 yes
C(1) C(15) C(2) C(3) -176.55(9) 3_656 3_656 yes
C(1) C(15) C(14) C(13) -99.9(1) . . yes
C(2) C(1) C(15) C(14) 174.98(10) . . yes
C(2) C(3) C(4) C(5) -75.3(1) . . yes
C(3) C(2) C(1) C(15) -176.43(9) . . yes
C(3) C(2) C(15) C(14) -5.7(2) 3_656 3_656 yes
C(3) C(4) C(5) C(6) 70.2(1) . . yes
C(4) C(3) C(2) C(15) -75.0(1) . 3_656 yes
C(4) C(5) C(6) C(7) 67.7(1) . . yes
C(4) C(5) C(6) C(11) -108.1(1) . . yes
C(5) C(6) C(7) C(8) -174.80(10) . . yes
C(5) C(6) C(11) C(10) 170.86(10) . . yes
C(6) C(7) C(8) C(9) 2.2(2) . . yes
C(6) C(11) C(10) C(9) 5.6(2) . . yes
C(6) C(11) C(10) C(12) -170.76(10) . . yes
C(7) C(6) C(11) C(10) -5.0(2) . . yes
C(7) C(8) C(9) C(10) -1.6(2) . . yes
C(8) C(7) C(6) C(11) 1.1(2) . . yes
C(8) C(9) C(10) C(11) -2.2(2) . . yes
C(8) C(9) C(10) C(12) 174.15(10) . . yes
C(9) C(10) C(12) C(13) -65.5(1) . . yes
C(10) C(12) C(13) C(14) -72.7(1) . . yes
C(11) C(10) C(12) C(13) 110.8(1) . . yes
C(12) C(13) C(14) C(15) 73.7(1) . . yes
C(12) C(13) C(14) C(15) 73.7(1) . . yes
